data_4113304
loop_
_publ_author_name
'Ryo Sekiya'
'Shin-ichi Nishikiori'
'Katsuyuki Ogura'

_publ_contact_author_address
;
Department of Basic Science,
Graduate School of Arts and Sciences,
The University of Tokyo,
Komaba3-8-1, Meguro, Tokyo 153-8902, Japan
;
_publ_contact_author_email csekiya@mail.ecc.u-tokyo.ac.jp
_publ_contact_author_fax +81-3-5454-6569
_publ_contact_author_name 'Sekiya, Ryo'
_publ_contact_author_phone +81-3-5454-6569
_publ_section_title
;
 Crystalline Inclusion Compounds Constructed through Self-Assembly of
 Isonicotinic Acid and Thiocyanato Coordination Bridges
;
_journal_name_full 'Journal of the American Chemical Society'
_journal_page_first 16587
_journal_page_last 16600
_journal_paper_doi 10.1021/ja0463280
_journal_volume 126
_journal_year 2004
_chemical_formula_moiety 'C42 H32 N8 Ni2 O8 S4'
_chemical_formula_sum 'C42 H32 N8 Ni2 O8 S4'
_chemical_formula_weight 1022.42
_chemical_name_systematic
;
catena-bis(N-isonicotinic acid)nickel(II)
-bis(/m-thiocyanato-N,N',S,S')(9,10-dihydroanthracene)1/2
;
_space_group_IT_number 2
_symmetry_cell_setting triclinic
_symmetry_space_group_name_Hall '-P 1'
_symmetry_space_group_name_H-M 'P -1'
_atom_sites_solution_hydrogens geom
_atom_sites_solution_primary direct
_atom_sites_solution_secondary difmap
_audit_creation_date 'Apr 19 12:58:11 2002'
_audit_creation_method WinGX
_cell_angle_alpha 101.697(4)
_cell_angle_beta 64.114(5)
_cell_angle_gamma 74.884(3)
_cell_formula_units_Z 2
_cell_length_a 14.8275(7)
_cell_length_b 11.0772(4)
_cell_length_c 16.5228(10)
_cell_measurement_temperature 293(2)
_cell_measurement_theta_max 29.98
_cell_measurement_theta_min 1.47
_cell_volume 2194.9(2)
_computing_cell_refinement RAPID-AUTO
_computing_data_collection RAPID-AUTO
_computing_structure_refinement 'SHELXL-97 (Sheldrick, 1997)'
_computing_structure_solution SIR-92
_diffrn_ambient_temperature 293(2)
_diffrn_measurement_device_type 'Rigaku RAXIS-RAPID'
_diffrn_measurement_method \w
_diffrn_radiation_monochromator graphite
_diffrn_radiation_type MoK\a
_diffrn_radiation_wavelength 0.71069
_diffrn_reflns_av_R_equivalents 0.0508
_diffrn_reflns_av_sigmaI/netI 0.107
_diffrn_reflns_limit_h_max 20
_diffrn_reflns_limit_h_min -20
_diffrn_reflns_limit_k_max 15
_diffrn_reflns_limit_k_min 0
_diffrn_reflns_limit_l_max 22
_diffrn_reflns_limit_l_min -23
_diffrn_reflns_number 11109
_diffrn_reflns_theta_max 29.98
_diffrn_reflns_theta_min 1.47
_exptl_absorpt_coefficient_mu 1.111
_exptl_absorpt_correction_T_max 0.9354
_exptl_absorpt_correction_T_min 0.8331
_exptl_absorpt_correction_type numerical
_exptl_crystal_colour green
_exptl_crystal_density_diffrn 1.547
_exptl_crystal_description block
_exptl_crystal_F_000 1048
_exptl_crystal_size_max 0.20
_exptl_crystal_size_mid 0.10
_exptl_crystal_size_min 0.10
_refine_diff_density_max 0.484
_refine_diff_density_min -0.516
_refine_diff_density_rms 0.121
_refine_ls_extinction_method none
_refine_ls_goodness_of_fit_obs 1.096
_refine_ls_hydrogen_treatment mixed
_refine_ls_matrix_type full
_refine_ls_number_parameters 577
_refine_ls_number_reflns 11109
_refine_ls_number_restraints 0
_refine_ls_restrained_S_all 1.096
_refine_ls_R_factor_all 0.1844
_refine_ls_R_factor_obs 0.0902
_refine_ls_shift/esd_max 0.00
_refine_ls_shift/esd_mean 0.00
_refine_ls_structure_factor_coef Fsqd
_refine_ls_weighting_details 'calc w=1/[\s^2^(Fo^2^)+(0.0631P)^2^+4.0254P] where P=(Fo^2^+2Fc^2^)/3'
_refine_ls_weighting_scheme calc
_refine_ls_wR_factor_all 0.2045
_refine_ls_wR_factor_obs 0.164
_reflns_number_observed 5625
_reflns_number_total 11109
_reflns_observed_criterion >2sigma(I)
_cod_data_source_file ja0463280si20040622_120841.cif
_cod_data_source_block dihydroanthracene
_cod_original_cell_volume 2194.89(19)
_cod_database_code 4113304

loop_
_symmetry_equiv_pos_as_xyz
'x, y, z'
'-x, -y, -z'

loop_
_atom_site_aniso_label
_atom_site_aniso_U_11
_atom_site_aniso_U_22
_atom_site_aniso_U_33
_atom_site_aniso_U_23
_atom_site_aniso_U_13
_atom_site_aniso_U_12
C1 0.032(3) 0.038(3) 0.031(3) 0.011(3) -0.019(3) -0.014(3)
C2 0.038(4) 0.036(3) 0.034(3) 0.013(3) -0.024(3) -0.014(3)
C3 0.022(3) 0.038(3) 0.031(3) 0.010(2) -0.012(3) -0.010(3)
C4 0.026(3) 0.039(3) 0.035(3) 0.016(3) -0.014(3) -0.012(3)
C11 0.044(4) 0.048(4) 0.049(4) 0.013(3) -0.027(4) -0.013(3)
C12 0.048(5) 0.055(4) 0.052(4) 0.018(3) -0.035(4) -0.012(4)
C13 0.055(5) 0.045(4) 0.046(4) 0.016(3) -0.032(4) -0.024(3)
C14 0.047(4) 0.051(4) 0.044(4) 0.008(3) -0.026(4) -0.011(3)
C15 0.041(4) 0.054(4) 0.043(4) 0.010(3) -0.025(4) -0.013(3)
C16 0.055(5) 0.063(5) 0.047(4) 0.015(4) -0.035(4) -0.024(4)
C21 0.047(5) 0.050(4) 0.048(4) 0.007(3) -0.030(4) -0.005(3)
C22 0.059(5) 0.046(4) 0.047(4) 0.001(3) -0.032(4) -0.001(4)
C23 0.041(4) 0.045(4) 0.034(3) 0.016(3) -0.020(3) -0.016(3)
C24 0.031(4) 0.058(4) 0.043(4) 0.014(3) -0.020(3) -0.014(3)
C25 0.036(4) 0.041(4) 0.043(4) 0.009(3) -0.022(3) -0.010(3)
C26 0.061(5) 0.060(5) 0.039(4) 0.016(3) -0.029(4) -0.026(4)
C31 0.044(4) 0.045(4) 0.044(4) 0.013(3) -0.024(3) -0.004(3)
C32 0.051(5) 0.049(4) 0.041(4) 0.016(3) -0.030(4) -0.010(3)
C33 0.055(5) 0.050(4) 0.038(4) 0.016(3) -0.026(4) -0.025(4)
C34 0.038(4) 0.055(4) 0.041(4) 0.010(3) -0.018(3) -0.011(3)
C35 0.035(4) 0.052(4) 0.048(4) 0.017(3) -0.026(3) -0.011(3)
C36 0.066(5) 0.058(4) 0.041(4) 0.016(3) -0.033(4) -0.026(4)
C41 0.034(4) 0.050(4) 0.046(4) 0.013(3) -0.020(3) -0.004(3)
C42 0.047(4) 0.048(4) 0.036(4) 0.009(3) -0.019(3) -0.012(3)
C43 0.045(4) 0.047(4) 0.043(4) 0.017(3) -0.030(3) -0.015(3)
C44 0.051(5) 0.063(5) 0.059(5) 0.020(4) -0.039(4) -0.010(4)
C45 0.051(5) 0.056(4) 0.046(4) 0.013(3) -0.033(4) -0.006(4)
C46 0.047(5) 0.056(4) 0.060(5) 0.023(4) -0.036(4) -0.018(4)
C101 0.161(14) 0.092(9) 0.134(12) 0.072(8) -0.103(11) -0.071(9)
C102 0.193(15) 0.089(8) 0.084(8) 0.045(7) -0.080(10) -0.089(10)
C103 0.119(10) 0.090(7) 0.059(6) 0.023(5) -0.021(6) -0.063(7)
C104 0.066(6) 0.062(5) 0.057(5) 0.023(4) -0.017(5) -0.025(5)
C105 0.079(7) 0.068(6) 0.066(6) 0.031(5) -0.033(5) -0.028(5)
C106 0.125(11) 0.086(7) 0.092(8) 0.036(6) -0.061(8) -0.027(7)
C107 0.063(7) 0.092(7) 0.071(6) 0.024(5) -0.022(5) 0.003(5)
C108 0.072(7) 0.072(6) 0.051(5) 0.032(4) -0.016(5) -0.026(5)
C109 0.111(9) 0.090(7) 0.062(6) 0.034(6) -0.030(6) -0.046(7)
C110 0.192(15) 0.120(11) 0.086(9) 0.057(8) -0.075(11) -0.121(12)
C111 0.144(13) 0.152(14) 0.150(14) 0.102(12) -0.091(12) -0.111(12)
C112 0.088(8) 0.090(8) 0.107(9) 0.040(7) -0.041(8) -0.046(7)
C113 0.077(7) 0.088(7) 0.066(6) 0.034(5) -0.035(6) -0.045(6)
C114 0.057(6) 0.088(7) 0.080(7) 0.022(5) -0.024(5) -0.018(5)
N1 0.041(3) 0.036(3) 0.048(3) 0.017(2) -0.028(3) -0.016(3)
N2 0.045(3) 0.034(3) 0.048(3) 0.014(2) -0.028(3) -0.015(3)
N3 0.038(3) 0.027(3) 0.047(3) 0.011(2) -0.023(3) -0.011(2)
N4 0.035(3) 0.034(3) 0.051(3) 0.019(2) -0.025(3) -0.014(2)
N11 0.037(3) 0.038(3) 0.039(3) 0.011(2) -0.022(3) -0.010(3)
N21 0.041(3) 0.036(3) 0.044(3) 0.014(2) -0.024(3) -0.013(3)
N31 0.039(3) 0.044(3) 0.038(3) 0.013(2) -0.021(3) -0.013(3)
N41 0.049(4) 0.040(3) 0.042(3) 0.013(2) -0.030(3) -0.011(3)
O11 0.067(4) 0.091(4) 0.058(3) 0.008(3) -0.047(3) -0.022(3)
O12 0.059(4) 0.085(4) 0.045(3) -0.003(3) -0.029(3) -0.011(3)
O21 0.081(4) 0.062(3) 0.052(3) 0.003(3) -0.046(3) -0.009(3)
O22 0.060(4) 0.092(4) 0.057(3) 0.014(3) -0.039(3) -0.029(3)
O31 0.072(4) 0.096(4) 0.039(3) 0.009(3) -0.031(3) -0.031(4)
O32 0.085(5) 0.075(4) 0.057(3) 0.014(3) -0.053(3) -0.013(3)
O41 0.063(4) 0.079(4) 0.049(3) 0.010(3) -0.034(3) -0.021(3)
O42 0.067(4) 0.091(4) 0.050(3) 0.007(3) -0.041(3) -0.013(3)
S1 0.0387(10) 0.0304(8) 0.0589(11) 0.0179(7) -0.0267(9) -0.0110(7)
S2 0.0412(10) 0.0299(8) 0.0514(10) 0.0124(7) -0.0178(8) -0.0079(7)
S3 0.0393(10) 0.0298(8) 0.0757(13) 0.0195(8) -0.0310(10) -0.0121(7)
S004 0.0387(10) 0.0287(8) 0.0591(11) 0.0112(7) -0.0155(9) -0.0090(7)
Ni01 0.0364(4) 0.0279(4) 0.0379(4) 0.0114(3) -0.0225(4) -0.0101(3)
Ni2 0.0365(4) 0.0284(4) 0.0363(4) 0.0119(3) -0.0222(4) -0.0105(3)

loop_
_atom_site_label
_atom_site_type_symbol
_atom_site_fract_x
_atom_site_fract_y
_atom_site_fract_z
_atom_site_U_iso_or_equiv
_atom_site_thermal_displace_type
_atom_site_occupancy
_atom_site_symmetry_multiplicity
_atom_site_calc_flag
_atom_site_refinement_flags
C1 C 0.3713(5) 0.0677(6) -0.0260(4) 0.0325(13) Uani 1 1 d .
C2 C 0.1130(5) 0.1804(6) 0.0791(4) 0.0337(13) Uani 1 1 d .
C3 C 0.1178(5) 0.6627(6) 0.0345(4) 0.0318(13) Uani 1 1 d .
C4 C 0.3745(5) 0.5524(6) -0.0695(4) 0.0343(13) Uani 1 1 d .
C11 C 0.3450(6) 0.4029(7) 0.1254(5) 0.0478(17) Uani 1 1 d .
H11 H 0.407 0.336 0.0701 0.057 Uiso 1 1 calc R
C12 C 0.3504(6) 0.4489(7) 0.2062(5) 0.0499(17) Uani 1 1 d .
H12 H 0.4152 0.4131 0.2052 0.06 Uiso 1 1 calc R
C13 C 0.2613(6) 0.5465(7) 0.2872(5) 0.0453(16) Uani 1 1 d .
C14 C 0.1670(6) 0.5990(7) 0.2859(5) 0.0496(17) Uani 1 1 d .
H14 H 0.105 0.6675 0.3402 0.06 Uiso 1 1 calc R
C15 C 0.1657(6) 0.5487(7) 0.2029(5) 0.0472(17) Uani 1 1 d .
H15 H 0.1018 0.5838 0.2025 0.057 Uiso 1 1 calc R
C16 C 0.2641(7) 0.5943(8) 0.3770(5) 0.0523(18) Uani 1 1 d .
C21 C 0.3200(6) 0.1677(7) 0.8044(5) 0.0512(18) Uani 1 1 d .
H21 H 0.3839 0.132 0.8049 0.061 Uiso 1 1 calc R
C22 C 0.3150(6) 0.1055(7) 0.7268(5) 0.056(2) Uani 1 1 d .
H22 H 0.3741 0.0295 0.6763 0.068 Uiso 1 1 calc R
C23 C 0.2208(5) 0.1574(6) 0.7248(4) 0.0400(15) Uani 1 1 d .
C24 C 0.1360(5) 0.2717(7) 0.7996(5) 0.0450(16) Uani 1 1 d .
H24 H 0.0722 0.3099 0.7997 0.054 Uiso 1 1 calc R
C25 C 0.1488(5) 0.3281(6) 0.8749(5) 0.0415(15) Uani 1 1 d .
H25 H 0.092 0.4061 0.9252 0.05 Uiso 1 1 calc R
C26 C 0.2092(7) 0.0943(8) 0.6436(5) 0.0525(18) Uani 1 1 d .
C31 C 0.3035(6) -0.1809(7) 0.1578(5) 0.0474(17) Uani 1 1 d .
H31 H 0.3681 -0.2436 0.1026 0.057 Uiso 1 1 calc R
C32 C 0.2968(6) -0.1597(7) 0.2452(5) 0.0471(17) Uani 1 1 d .
H32 H 0.3562 -0.2057 0.2489 0.057 Uiso 1 1 calc R
C33 C 0.2011(6) -0.0696(7) 0.3272(5) 0.0456(16) Uani 1 1 d .
C34 C 0.1118(6) -0.0038(7) 0.3199(5) 0.0493(17) Uani 1 1 d .
H34 H 0.0452 0.0553 0.3747 0.059 Uiso 1 1 calc R
C35 C 0.1259(6) -0.0296(7) 0.2289(5) 0.0450(16) Uani 1 1 d .
H35 H 0.0674 0.014 0.2233 0.054 Uiso 1 1 calc R
C36 C 0.1958(7) -0.0371(8) 0.4217(5) 0.0528(18) Uani 1 1 d .
C41 C 0.3557(6) 0.7536(7) 0.7880(5) 0.0471(17) Uani 1 1 d .
H41 H 0.4177 0.7161 0.7907 0.056 Uiso 1 1 calc R
C42 C 0.3619(6) 0.7155(7) 0.7007(5) 0.0471(16) Uani 1 1 d .
H42 H 0.4267 0.6534 0.6455 0.056 Uiso 1 1 calc R
C43 C 0.2694(6) 0.7715(7) 0.6962(5) 0.0428(15) Uani 1 1 d .
C44 C 0.1773(6) 0.8679(8) 0.7774(5) 0.0570(19) Uani 1 1 d .
H44 H 0.1154 0.9104 0.7759 0.068 Uiso 1 1 calc R
C45 C 0.1788(6) 0.9004(7) 0.8616(5) 0.0523(18) Uani 1 1 d .
H45 H 0.1164 0.9671 0.9166 0.063 Uiso 1 1 calc R
C46 C 0.2700(6) 0.7246(7) 0.6043(6) 0.0512(18) Uani 1 1 d .
C101 C 0.1774(13) 0.2691(13) 0.3005(11) 0.107(4) Uani 1 1 d .
H101 H 0.1326 0.289 0.2752 0.129 Uiso 1 1 calc R
C102 C 0.2824(14) 0.1769(12) 0.2411(9) 0.108(5) Uani 1 1 d .
H102 H 0.3089 0.1325 0.1761 0.13 Uiso 1 1 calc R
C103 C 0.3475(10) 0.1511(11) 0.2784(7) 0.096(4) Uani 1 1 d .
H103 H 0.4192 0.0885 0.238 0.115 Uiso 1 1 calc R
C104 C 0.3102(8) 0.2157(9) 0.3756(6) 0.068(2) Uani 1 1 d .
C105 C 0.2039(8) 0.3082(9) 0.4335(7) 0.072(2) Uani 1 1 d .
C106 C 0.1375(11) 0.3317(11) 0.3949(9) 0.102(4) Uani 1 1 d .
H106 H 0.0647 0.3913 0.4347 0.123 Uiso 1 1 calc R
C107 C 0.1573(8) 0.3823(10) 0.5377(7) 0.089(3) Uani 1 1 d .
H502 H 0.1054 0.3484 0.5749 0.107 Uiso 1 1 calc R
H503 H 0.1168 0.4761 0.5528 0.107 Uiso 1 1 calc R
C108 C 0.2373(8) 0.3746(9) 0.5712(6) 0.071(2) Uani 1 1 d .
C109 C 0.2065(10) 0.4586(11) 0.6594(7) 0.092(3) Uani 1 1 d .
H109 H 0.1357 0.5238 0.6985 0.11 Uiso 1 1 calc R
C110 C 0.2784(15) 0.4489(14) 0.6918(9) 0.114(5) Uani 1 1 d .
H110 H 0.2544 0.5059 0.7533 0.137 Uiso 1 1 calc R
C111 C 0.3839(14) 0.3577(16) 0.6359(12) 0.122(5) Uani 1 1 d .
H111 H 0.4327 0.3533 0.6573 0.146 Uiso 1 1 calc R
C112 C 0.4153(10) 0.2731(12) 0.5472(9) 0.096(3) Uani 1 1 d .
H112 H 0.4865 0.2088 0.5087 0.115 Uiso 1 1 calc R
C113 C 0.3450(9) 0.2790(10) 0.5121(7) 0.074(3) Uani 1 1 d .
C114 C 0.3835(8) 0.1843(10) 0.4162(7) 0.084(3) Uani 1 1 d .
H501 H 0.3937 0.0957 0.4196 0.101 Uiso 1 1 calc R
H504 H 0.4545 0.1802 0.3712 0.101 Uiso 1 1 calc R
N1 N 0.3410(4) 0.1799(5) -0.0176(4) 0.0390(12) Uani 1 1 d .
N2 N 0.1460(4) 0.0642(5) 0.0589(4) 0.0408(12) Uani 1 1 d .
N3 N 0.1501(4) 0.5488(5) 0.0200(4) 0.0374(12) Uani 1 1 d .
N4 N 0.3414(4) 0.6694(5) -0.0421(4) 0.0379(12) Uani 1 1 d .
N11 N 0.2531(4) 0.4514(5) 0.1236(4) 0.0386(12) Uani 1 1 d .
N21 N 0.2388(4) 0.2761(5) 0.8789(4) 0.0399(12) Uani 1 1 d .
N31 N 0.2203(4) -0.1147(5) 0.1482(4) 0.0415(13) Uani 1 1 d .
N41 N 0.2644(5) 0.8420(5) 0.8691(4) 0.0429(13) Uani 1 1 d .
O11 O 0.3547(5) 0.5463(6) 0.3723(4) 0.0719(16) Uani 1 1 d .
H211 H 0.3472 0.5789 0.4252 0.108 Uiso 1 1 calc R
O12 O 0.1768(5) 0.6808(6) 0.4515(4) 0.0711(16) Uani 1 1 d .
O21 O 0.2917(5) -0.0068(5) 0.5752(4) 0.0678(16) Uani 1 1 d .
H221 H 0.2783 -0.0348 0.5336 0.102 Uiso 1 1 calc R
O22 O 0.1200(5) 0.1411(6) 0.6470(4) 0.0688(15) Uani 1 1 d .
O31 O 0.1069(5) 0.0493(6) 0.4948(4) 0.0713(16) Uani 1 1 d .
H231 H 0.1125 0.0599 0.5428 0.107 Uiso 1 1 calc R
O32 O 0.2810(5) -0.0966(6) 0.4220(4) 0.0716(17) Uani 1 1 d .
O41 O 0.3580(5) 0.6411(6) 0.5307(4) 0.0655(15) Uani 1 1 d .
O42 O 0.1797(5) 0.7728(6) 0.6084(4) 0.0719(16) Uani 1 1 d .
H242 H 0.1882 0.7422 0.5548 0.108 Uiso 1 1 calc R
S1 S 0.41408(14) -0.09020(15) -0.03749(13) 0.0424(4) Uani 1 1 d .
S2 S 0.06925(14) 0.34304(16) 0.10695(13) 0.0453(4) Uani 1 1 d .
S3 S 0.07183(14) 0.82417(16) 0.05569(14) 0.0481(4) Uani 1 1 d .
S004 S 0.41826(14) 0.38956(16) -0.10752(13) 0.0482(4) Uani 1 1 d .
Ni01 Ni 0.24550(7) 0.36467(8) 0.00071(6) 0.0334(2) Uani 1 1 d .
Ni2 Ni 0.24360(7) -0.13268(8) 0.00899(6) 0.0329(2) Uani 1 1 d .

loop_
_atom_type_symbol
_atom_type_description
_atom_type_scat_dispersion_real
_atom_type_scat_dispersion_imag
_atom_type_scat_source
C C 0.0033 0.0016 'International Tables Vol C Tables 4.2.6.8 and 6.1.1.4'
H H 0 0 'International Tables Vol C Tables 4.2.6.8 and 6.1.1.4'
N N 0.0061 0.0033 'International Tables Vol C Tables 4.2.6.8 and 6.1.1.4'
O O 0.0106 0.006 'International Tables Vol C Tables 4.2.6.8 and 6.1.1.4'
S S 0.1246 0.1234 'International Tables Vol C Tables 4.2.6.8 and 6.1.1.4'
Ni Ni 0.3393 1.1124 'International Tables Vol C Tables 4.2.6.8 and 6.1.1.4'

loop_
_geom_angle_atom_site_label_1
_geom_angle_atom_site_label_2
_geom_angle_atom_site_label_3
_geom_angle
_geom_angle_site_symmetry_1
_geom_angle_site_symmetry_3
N1 C1 S1 179.8(6) . .
N2 C2 S2 178.8(6) . .
N3 C3 S3 179.6(6) . .
N4 C4 S004 178.9(6) . .
N11 C11 C12 122.2(7) . .
C13 C12 C11 119.8(7) . .
C12 C13 C14 118.7(6) . .
C12 C13 C16 120.7(7) . .
C14 C13 C16 120.5(7) . .
C13 C14 C15 119.1(7) . .
N11 C15 C14 122.1(6) . .
O12 C16 O11 124.8(6) . .
O12 C16 C13 117.7(7) . .
O11 C16 C13 117.5(7) . .
N21 C21 C22 123.6(7) . .
C21 C22 C23 119.0(7) . .
C24 C23 C22 119.0(6) . .
C24 C23 C26 119.1(6) . .
C22 C23 C26 121.9(6) . .
C23 C24 C25 117.9(6) . .
N21 C25 C24 123.5(6) . .
O22 C26 O21 124.2(7) . .
O22 C26 C23 119.8(7) . .
O21 C26 C23 116.0(7) . .
N31 C31 C32 122.9(6) . .
C31 C32 C33 119.0(6) . .
C32 C33 C34 119.4(6) . .
C32 C33 C36 119.4(7) . .
C34 C33 C36 121.1(7) . .
C35 C34 C33 117.9(6) . .
N31 C35 C34 123.0(6) . .
O31 C36 O32 125.3(7) . .
O31 C36 C33 117.1(7) . .
O32 C36 C33 117.5(7) . .
N41 C41 C42 122.8(6) . .
C41 C42 C43 118.8(6) . .
C44 C43 C42 119.0(6) . .
C44 C43 C46 120.5(6) . .
C42 C43 C46 120.5(6) . .
C43 C44 C45 118.0(7) . .
N41 C45 C44 124.0(7) . .
O41 C46 O42 125.5(7) . .
O41 C46 C43 118.0(6) . .
O42 C46 C43 116.5(7) . .
C106 C101 C102 121.1(13) . .
C103 C102 C101 118.9(12) . .
C102 C103 C104 122.0(12) . .
C105 C104 C103 117.7(10) . .
C105 C104 C114 121.1(8) . .
C103 C104 C114 121.2(10) . .
C104 C105 C106 119.8(10) . .
C104 C105 C107 121.4(9) . .
C106 C105 C107 118.8(10) . .
C101 C106 C105 120.6(12) . .
C105 C107 C108 116.4(8) . .
C109 C108 C113 118.8(10) . .
C109 C108 C107 120.8(10) . .
C113 C108 C107 120.3(9) . .
C108 C109 C110 121.1(12) . .
C111 C110 C109 121.5(13) . .
C110 C111 C112 117.6(14) . .
C111 C112 C113 122.7(12) . .
C112 C113 C108 118.3(10) . .
C112 C113 C114 120.1(10) . .
C108 C113 C114 121.6(9) . .
C113 C114 C104 116.1(8) . .
C1 N1 Ni01 161.5(5) . .
C2 N2 Ni2 164.1(5) . .
C3 N3 Ni01 160.7(5) . .
C4 N4 Ni2 163.1(5) . 1_565
C15 N11 C11 118.0(6) . .
C15 N11 Ni01 121.4(4) . .
C11 N11 Ni01 120.5(4) . .
C21 N21 C25 117.0(6) . .
C21 N21 Ni01 122.9(5) . 1_556
C25 N21 Ni01 120.2(4) . 1_556
C35 N31 C31 117.8(6) . .
C35 N31 Ni2 121.3(4) . .
C31 N31 Ni2 120.7(4) . .
C41 N41 C45 117.0(6) . .
C41 N41 Ni2 122.4(4) . 1_566
C45 N41 Ni2 119.7(5) . 1_566
C1 S1 Ni2 101.6(2) . .
C2 S2 Ni01 100.5(2) . .
C3 S3 Ni2 101.4(2) . 1_565
C4 S004 Ni01 99.8(2) . .
N3 Ni01 N1 179.6(2) . .
N3 Ni01 N21 90.9(2) . 1_554
N1 Ni01 N21 89.5(2) . 1_554
N3 Ni01 N11 89.8(2) . .
N1 Ni01 N11 89.8(2) . .
N21 Ni01 N11 179.2(2) 1_554 .
N3 Ni01 S004 92.09(15) . .
N1 Ni01 S004 88.10(15) . .
N21 Ni01 S004 90.07(16) 1_554 .
N11 Ni01 S004 90.11(15) . .
N3 Ni01 S2 86.58(15) . .
N1 Ni01 S2 93.23(15) . .
N21 Ni01 S2 88.83(15) 1_554 .
N11 Ni01 S2 91.01(15) . .
S004 Ni01 S2 178.26(7) . .
N2 Ni2 N4 179.5(2) . 1_545
N2 Ni2 N31 90.9(2) . .
N4 Ni2 N31 89.6(2) 1_545 .
N2 Ni2 N41 90.5(2) . 1_544
N4 Ni2 N41 89.0(2) 1_545 1_544
N31 Ni2 N41 177.4(2) . 1_544
N2 Ni2 S1 93.95(16) . .
N4 Ni2 S1 86.22(15) 1_545 .
N31 Ni2 S1 89.91(15) . .
N41 Ni2 S1 92.14(16) 1_544 .
N2 Ni2 S3 86.12(16) . 1_545
N4 Ni2 S3 93.72(15) 1_545 1_545
N31 Ni2 S3 90.12(15) . 1_545
N41 Ni2 S3 87.83(16) 1_544 1_545
S1 Ni2 S3 179.93(10) . 1_545

loop_
_geom_bond_atom_site_label_1
_geom_bond_atom_site_label_2
_geom_bond_distance
_geom_bond_site_symmetry_2
C1 N1 1.163(7) .
C1 S1 1.637(6) .
C2 N2 1.168(7) .
C2 S2 1.635(6) .
C3 N3 1.158(7) .
C3 S3 1.640(6) .
C4 N4 1.167(7) .
C4 S004 1.626(6) .
C11 N11 1.344(8) .
C11 C12 1.373(9) .
C12 C13 1.353(9) .
C13 C14 1.379(9) .
C13 C16 1.494(9) .
C14 C15 1.382(9) .
C15 N11 1.332(8) .
C16 O12 1.261(9) .
C16 O11 1.271(9) .
C21 N21 1.327(8) .
C21 C22 1.369(9) .
C22 C23 1.384(9) .
C23 C24 1.374(9) .
C23 C26 1.483(9) .
C24 C25 1.388(9) .
C25 N21 1.345(8) .
C26 O22 1.261(9) .
C26 O21 1.262(9) .
C31 N31 1.354(8) .
C31 C32 1.369(9) .
C32 C33 1.371(9) .
C33 C34 1.404(9) .
C33 C36 1.491(9) .
C34 C35 1.381(9) .
C35 N31 1.341(8) .
C36 O31 1.264(9) .
C36 O32 1.265(9) .
C41 N41 1.334(8) .
C41 C42 1.373(9) .
C42 C43 1.390(9) .
C43 C44 1.366(9) .
C43 C46 1.498(9) .
C44 C45 1.375(9) .
C45 N41 1.337(8) .
C46 O41 1.251(9) .
C46 O42 1.272(8) .
C101 C106 1.344(15) .
C101 C102 1.364(16) .
C102 C103 1.358(16) .
C103 C104 1.396(12) .
C104 C105 1.376(12) .
C104 C114 1.513(13) .
C105 C106 1.388(14) .
C105 C107 1.486(12) .
C107 C108 1.504(13) .
C108 C109 1.358(13) .
C108 C113 1.401(12) .
C109 C110 1.377(16) .
C110 C111 1.362(17) .
C111 C112 1.364(16) .
C112 C113 1.390(14) .
C113 C114 1.470(12) .
N1 Ni01 2.037(5) .
N2 Ni2 2.028(5) .
N3 Ni01 2.025(5) .
N4 Ni2 2.036(5) 1_565
N11 Ni01 2.127(5) .
N21 Ni01 2.109(5) 1_556
N31 Ni2 2.129(5) .
N41 Ni2 2.141(5) 1_566
S1 Ni2 2.5047(19) .
S2 Ni01 2.542(2) .
S3 Ni2 2.526(2) 1_565
S004 Ni01 2.531(2) .
Ni01 N21 2.109(5) 1_554
Ni2 N4 2.036(5) 1_545
Ni2 N41 2.141(5) 1_544
Ni2 S3 2.526(2) 1_545

loop_
_geom_hbond_atom_site_label_D
_geom_hbond_atom_site_label_H
_geom_hbond_atom_site_label_A
_geom_hbond_distance_DA
_geom_hbond_publ_flag
O11 H211 O41 2.641(7) yes
O32 H232 O21 2.614(7) yes
O22 H221 O31 2.623(7) yes
O42 H242 O12 2.609(7) yes
